data_1532662
loop_
_publ_author_name
'Dalconi, M.C.'
'Alberti, A.'
'Cruciani, G.'

_publ_section_title
;
 Cation migration and structural modification of Co-exchanged ferrierite
 upon heating: a time-resolved X-ray powder diffraction study
;
_journal_name_full 'J. Phys. Chem. B'
_journal_page_first 12973
_journal_page_last 12980
_journal_volume 107
_journal_year 2003
_chemical_formula_sum 'Al3.8016 Co1.672 O88.236 Si32.1984'
_chemical_name_systematic 'Co1.8 Na0.2 (Al3.8 Si32.2 O72) (H2 O)18'
_space_group_IT_number 71
_symmetry_space_group_name_Hall '-I 2 2'
_symmetry_space_group_name_H-M 'I m m m'
_cell_angle_alpha 90
_cell_angle_beta 90
_cell_angle_gamma 90
_cell_formula_units_Z 1
_cell_length_a 19.061
_cell_length_b 14.163
_cell_length_c 7.493
_cell_volume 2022.817
_citation_journal_id_ASTM JPCBFK
_cod_data_source_file Dalconi_JPCBFK_2003_1602.cif
_cod_data_source_block Al3.8016Co1.672O88.236Si32.1984
_cod_original_cell_volume 2022.818
_cod_database_code 1532662

loop_
_symmetry_equiv_pos_as_xyz
x,y,z
-x,-y,z
x,-y,-z
-x,y,-z
-x,-y,-z
x,y,-z
-x,y,z
x,-y,z
x+1/2,y+1/2,z+1/2
-x+1/2,-y+1/2,z+1/2
x+1/2,-y+1/2,-z+1/2
-x+1/2,y+1/2,-z+1/2
-x+1/2,-y+1/2,-z+1/2
x+1/2,y+1/2,-z+1/2
-x+1/2,y+1/2,z+1/2
x+1/2,-y+1/2,z+1/2

loop_
_atom_site_label
_atom_site_type_symbol
_atom_site_fract_x
_atom_site_fract_y
_atom_site_fract_z
_atom_site_occupancy
_atom_site_U_iso_or_equiv
Si2 Si+4 0.082 0.202 0 0.8944 0.0
O11 O-2 0.0508 0.1553 0.5 0.362 0.0
O9 O-2 0 0 0.2128 0.545 0.0
Si3 Si+4 0.2728 0 0.2931 0.8944 0.0
O5 O-2 0.25 0.25 0.25 1 0.0
O4 O-2 0.2012 0 0.1804 1 0.0
Al1 Al+3 0.1561 0 0 0.1056 0.0
O2 O-2 0.2429 0 0.5 1 0.0
Co2 Co+2 0.4517 0 0 0.073 0.0
Al3 Al+3 0.2728 0 0.2931 0.1056 0.0
Si1 Si+4 0.1561 0 0 0.8944 0.0
O12 O-2 0 0.4524 0.1131 0.318 0.0
Si4 Si+4 0.3237 0.2014 0.2072 0.8944 0.0
O14 O-2 0.0572 0.5 0.2772 0.371 0.0
O7 O-2 0.1145 0.2528 0.1793 1 0.0
O10 O-2 0.0929 0.0727 0.5 0.371 0.0
O3 O-2 0.1016 0.0906 0 1 0.0
Co1 Co+2 0 0 0.5 0.474 0.0
Al2 Al+3 0.082 0.202 0 0.1056 0.0
O8 O-2 0.3222 0.0887 0.2505 1 0.0
O13 O-2 0 0.6043 0.3406 0.335 0.0
Al4 Al+3 0.3237 0.2014 0.2072 0.1056 0.0
O1 O-2 0 0.2113 0 1 0.0
Co3 Co+2 0 0.2885 0.5 0.108 0.0
O6 O-2 0.1585 0.2788 0.5 1 0.0
